data_7103903
loop_
_publ_author_name
'Chen, Yao-Lun'
'Sinha, Chittaranjan'
'Chen, I-Chia'
'Liu, Kuan-Lin'
'Chi, Yun'
'Yu, Jen-Kan'
'Chou, Pi-Tai'
'Lu, Tian-Huey'

_publ_section_title
;
 Synthesis and characterization of luminescent osmium(II) carbonyl
 complexes based on chelating dibenzoylmethanate and halide ligands
;
_journal_coden_ASTM CHCOFS
_journal_issue 24
_journal_name_full
;
 Chemical Communications (Cambridge, United Kingdom)
;
_journal_page_first 3046
_journal_page_last 3047
_journal_paper_doi 10.1039/b308340c
_journal_year 2003
_chemical_formula_sum 'C18 H11 I O5 Os'
_chemical_formula_weight 624.37
_space_group_IT_number 14
_symmetry_cell_setting monoclinic
_symmetry_space_group_name_Hall '-P 2yn'
_symmetry_space_group_name_H-M 'P 1 21/n 1'
_atom_sites_solution_hydrogens geom
_atom_sites_solution_primary direct
_atom_sites_solution_secondary difmap
_audit_creation_method SHELXL-97
_cell_angle_alpha 90.00
_cell_angle_beta 93.8630(10)
_cell_angle_gamma 90.00
_cell_formula_units_Z 8
_cell_length_a 9.5934(6)
_cell_length_b 10.4791(7)
_cell_length_c 37.126(2)
_cell_measurement_reflns_used all
_cell_measurement_temperature 293(2)
_cell_volume 3723.9(4)
_computing_cell_refinement 'Bruker SMART'
_computing_data_collection 'Bruker SMART'
_computing_data_reduction 'Bruker SHELXTL'
_computing_molecular_graphics 'ORTEP-3 for windows (Farrugia,1997)'
_computing_publication_material 'Platon99 (Spek,1999)'
_computing_structure_refinement 'SHELXL-97 (Sheldrick, 1997)'
_computing_structure_solution 'SHELXS-97 (Sheldrick, 1997)'
_diffrn_ambient_temperature 293(2)
_diffrn_measured_fraction_theta_full 0.969
_diffrn_measured_fraction_theta_max 0.969
_diffrn_measurement_device_type 'CCD area detector'
_diffrn_measurement_method 'phi and omega scans'
_diffrn_radiation_monochromator graphite
_diffrn_radiation_source 'fine-focus sealed tube'
_diffrn_radiation_type MoK\a
_diffrn_radiation_wavelength 0.71073
_diffrn_reflns_av_R_equivalents 0.0448
_diffrn_reflns_av_sigmaI/netI 0.0689
_diffrn_reflns_limit_h_max 12
_diffrn_reflns_limit_h_min -12
_diffrn_reflns_limit_k_max 13
_diffrn_reflns_limit_k_min -6
_diffrn_reflns_limit_l_max 49
_diffrn_reflns_limit_l_min -49
_diffrn_reflns_number 23439
_diffrn_reflns_theta_full 28.31
_diffrn_reflns_theta_max 28.31
_diffrn_reflns_theta_min 1.10
_exptl_absorpt_coefficient_mu 8.530
_exptl_absorpt_correction_T_max 0.9785
_exptl_absorpt_correction_T_min 0.9129
_exptl_absorpt_correction_type empirical
_exptl_crystal_colour 'Light orange'
_exptl_crystal_density_diffrn 2.227
_exptl_crystal_density_meas ?
_exptl_crystal_density_method .
_exptl_crystal_description Irregular
_exptl_crystal_F_000 2304
_exptl_crystal_size_max 0.20
_exptl_crystal_size_mid 0.10
_exptl_crystal_size_min 0.10
_refine_diff_density_max 0.689
_refine_diff_density_min -1.369
_refine_diff_density_rms 0.142
_refine_ls_extinction_method none
_refine_ls_goodness_of_fit_ref 0.965
_refine_ls_hydrogen_treatment mixed
_refine_ls_matrix_type full
_refine_ls_number_parameters 451
_refine_ls_number_reflns 8955
_refine_ls_number_restraints 0
_refine_ls_restrained_S_all 0.965
_refine_ls_R_factor_all 0.0855
_refine_ls_R_factor_gt 0.0450
_refine_ls_shift/su_max 0.002
_refine_ls_shift/su_mean 0.000
_refine_ls_structure_factor_coef Fsqd
_refine_ls_weighting_details 'calc w=1/[\s^2^(Fo^2^)+(0.0359P)^2^+0.0000P] where P=(Fo^2^+2Fc^2^)/3'
_refine_ls_weighting_scheme calc
_refine_ls_wR_factor_gt 0.0772
_refine_ls_wR_factor_ref 0.0848
_reflns_number_gt 5997
_reflns_number_total 8955
_reflns_threshold_expression >2sigma(I)
_cod_data_source_file b308340c.txt
_cod_data_source_block crst2fnl_complex_(4)
_cod_depositor_comments
;
The following automatic conversions were performed:
'_symmetry_cell_setting' value 'Monoclinic' changed to 'monoclinic'
according to '/home/saulius/struct/CIF-dictionaries/cif_core.dic'
dictionary named 'cif_core.dic' version 2.4.1 from 2010-06-29.

Automatic conversion script
Id: cif_fix_enum 1527 2010-12-29 10:47:43Z saulius 
;
_cod_original_sg_symbol_H-M P2(1)/n
_cod_database_code 7103903

loop_
_symmetry_equiv_pos_as_xyz
'x, y, z'
'-x+1/2, y+1/2, -z+1/2'
'-x, -y, -z'
'x-1/2, -y-1/2, z-1/2'

loop_
_atom_site_label
_atom_site_type_symbol
_atom_site_fract_x
_atom_site_fract_y
_atom_site_fract_z
_atom_site_U_iso_or_equiv
_atom_site_adp_type
_atom_site_occupancy
_atom_site_symmetry_multiplicity
_atom_site_calc_flag
_atom_site_refinement_flags
_atom_site_disorder_assembly
_atom_site_disorder_group
Os1 Os 0.78625(3) 0.85602(3) 0.518206(7) 0.04312(9) Uani 1 1 d . . .
Os2 Os 0.64548(3) 0.52122(3) 0.288516(7) 0.04478(9) Uani 1 1 d . . .
I1 I 0.59473(5) 0.94967(6) 0.562137(14) 0.06130(15) Uani 1 1 d . . .
I2 I 0.85051(6) 0.34057(5) 0.292530(14) 0.06302(15) Uani 1 1 d . . .
O1 O 0.7662(5) 1.1066(5) 0.47696(14) 0.0601(14) Uani 1 1 d . . .
O2 O 1.0168(6) 0.7538(6) 0.47356(16) 0.0714(16) Uani 1 1 d . . .
O3 O 0.5599(6) 0.7371(6) 0.46777(15) 0.0793(18) Uani 1 1 d . . .
O4 O 0.9370(4) 0.9365(4) 0.55452(11) 0.0419(11) Uani 1 1 d . . .
O5 O 0.7908(5) 0.6925(4) 0.55028(12) 0.0486(12) Uani 1 1 d . . .
O21 O 0.6378(7) 0.5017(5) 0.20679(14) 0.0723(17) Uani 1 1 d . . .
O22 O 0.8772(6) 0.7173(6) 0.29107(15) 0.0725(17) Uani 1 1 d . . .
O23 O 0.4176(7) 0.7231(6) 0.28715(19) 0.093(2) Uani 1 1 d . . .
O24 O 0.5008(5) 0.3742(4) 0.28940(12) 0.0496(12) Uani 1 1 d . . .
O25 O 0.6594(5) 0.5184(5) 0.34397(11) 0.0499(12) Uani 1 1 d . . .
C1 C 0.7719(7) 1.0123(7) 0.49138(19) 0.0472(18) Uani 1 1 d . . .
C2 C 0.9304(8) 0.7887(7) 0.48983(19) 0.0493(19) Uani 1 1 d . . .
C3 C 0.6455(8) 0.7843(7) 0.48607(18) 0.0519(19) Uani 1 1 d . . .
C4 C 0.9894(7) 0.8826(7) 0.58382(18) 0.0428(16) Uani 1 1 d . . .
C5 C 1.0996(7) 0.9615(7) 0.60352(17) 0.0423(16) Uani 1 1 d . . .
C6 C 1.0814(8) 1.0928(7) 0.6033(2) 0.059(2) Uani 1 1 d . . .
H6 H 1.0003 1.1287 0.5926 0.071 Uiso 1 1 calc R . .
C7 C 1.1838(12) 1.1688(9) 0.6191(2) 0.091(3) Uani 1 1 d . . .
H7 H 1.1710 1.2567 0.6195 0.109 Uiso 1 1 calc R . .
C8 C 1.3069(10) 1.1167(9) 0.6347(2) 0.081(3) Uani 1 1 d . . .
H8 H 1.3785 1.1689 0.6443 0.097 Uiso 1 1 calc R . .
C9 C 1.3194(8) 0.9883(9) 0.6355(2) 0.062(2) Uani 1 1 d . . .
H9 H 1.4000 0.9531 0.6467 0.075 Uiso 1 1 calc R . .
C10 C 1.2212(7) 0.9091(8) 0.6208(2) 0.057(2) Uani 1 1 d . . .
H10 H 1.2335 0.8211 0.6221 0.069 Uiso 1 1 calc R . .
C11 C 0.9524(7) 0.7671(8) 0.59736(17) 0.0494(19) Uani 1 1 d . . .
H11 H 0.9945 0.7442 0.6197 0.059 Uiso 1 1 calc R . .
C12 C 0.8570(7) 0.6794(7) 0.58094(17) 0.0447(17) Uani 1 1 d . . .
C13 C 0.8278(6) 0.5564(6) 0.60041(17) 0.0345(15) Uani 1 1 d . . .
C14 C 0.8614(8) 0.5333(8) 0.63645(17) 0.054(2) Uani 1 1 d . . .
H14 H 0.9064 0.5963 0.6505 0.065 Uiso 1 1 calc R . .
C15 C 0.8298(9) 0.4185(9) 0.6520(2) 0.071(3) Uani 1 1 d . . .
H15 H 0.8553 0.4038 0.6763 0.086 Uiso 1 1 calc R . .
C16 C 0.7609(9) 0.3265(8) 0.6319(2) 0.074(3) Uani 1 1 d . . .
H16 H 0.7389 0.2499 0.6428 0.089 Uiso 1 1 calc R . .
C17 C 0.7241(10) 0.3434(8) 0.5967(2) 0.075(3) Uani 1 1 d . . .
H17 H 0.6780 0.2789 0.5835 0.090 Uiso 1 1 calc R . .
C18 C 0.7552(8) 0.4585(7) 0.5801(2) 0.058(2) Uani 1 1 d . . .
H18 H 0.7287 0.4713 0.5558 0.069 Uiso 1 1 calc R . .
C21 C 0.6421(8) 0.5126(7) 0.2380(2) 0.054(2) Uani 1 1 d . . .
C22 C 0.7889(9) 0.6475(7) 0.2893(2) 0.0532(19) Uani 1 1 d . . .
C23 C 0.5010(10) 0.6460(8) 0.2874(2) 0.064(2) Uani 1 1 d . . .
C24 C 0.4665(7) 0.3131(7) 0.31752(18) 0.0493(19) Uani 1 1 d . . .
C25 C 0.3765(7) 0.1998(6) 0.30859(18) 0.0426(16) Uani 1 1 d . . .
C26 C 0.3830(8) 0.1381(8) 0.27627(19) 0.059(2) Uani 1 1 d . . .
H26 H 0.4430 0.1693 0.2597 0.071 Uiso 1 1 calc R . .
C27 C 0.3041(9) 0.0320(9) 0.2675(2) 0.069(2) Uani 1 1 d . . .
H27 H 0.3099 -0.0074 0.2452 0.083 Uiso 1 1 calc R . .
C28 C 0.2155(9) -0.0156(8) 0.2923(2) 0.066(2) Uani 1 1 d . . .
H28 H 0.1634 -0.0890 0.2872 0.079 Uiso 1 1 calc R . .
C29 C 0.2061(9) 0.0461(8) 0.3240(2) 0.064(2) Uani 1 1 d . . .
H29 H 0.1438 0.0168 0.3402 0.077 Uiso 1 1 calc R . .
C30 C 0.2862(7) 0.1505(8) 0.33246(19) 0.056(2) Uani 1 1 d . . .
H30 H 0.2799 0.1894 0.3548 0.067 Uiso 1 1 calc R . .
C31 C 0.5127(7) 0.3358(7) 0.35234(18) 0.0489(18) Uani 1 1 d . . .
H31 H 0.4819 0.2815 0.3699 0.059 Uiso 1 1 calc R . .
C32 C 0.6055(7) 0.4373(7) 0.36396(18) 0.0479(19) Uani 1 1 d . . .
C33 C 0.6617(6) 0.4396(6) 0.40234(17) 0.0356(15) Uani 1 1 d . . .
C34 C 0.5860(8) 0.4033(8) 0.4312(2) 0.057(2) Uani 1 1 d . . .
H34 H 0.4955 0.3728 0.4266 0.068 Uiso 1 1 calc R . .
C35 C 0.6413(9) 0.4113(9) 0.4663(2) 0.072(3) Uani 1 1 d . . .
H35 H 0.5884 0.3890 0.4854 0.087 Uiso 1 1 calc R . .
C36 C 0.7770(9) 0.4532(8) 0.4724(2) 0.064(2) Uani 1 1 d . . .
H36 H 0.8174 0.4539 0.4958 0.077 Uiso 1 1 calc R . .
C37 C 0.8531(8) 0.4935(8) 0.4451(2) 0.058(2) Uani 1 1 d . . .
H37 H 0.9429 0.5257 0.4497 0.069 Uiso 1 1 calc R . .
C38 C 0.7923(8) 0.4850(6) 0.4101(2) 0.0505(18) Uani 1 1 d . . .
H38 H 0.8438 0.5118 0.3911 0.061 Uiso 1 1 calc R . .

loop_
_atom_site_aniso_label
_atom_site_aniso_U_11
_atom_site_aniso_U_22
_atom_site_aniso_U_33
_atom_site_aniso_U_23
_atom_site_aniso_U_13
_atom_site_aniso_U_12
Os1 0.04413(16) 0.04374(17) 0.04056(15) 0.00820(13) -0.00397(12) -0.00335(14)
Os2 0.06027(19) 0.03477(15) 0.03990(15) 0.00618(13) 0.00774(13) -0.00092(14)
I1 0.0541(3) 0.0666(4) 0.0637(3) 0.0068(3) 0.0085(3) 0.0065(3)
I2 0.0753(4) 0.0486(3) 0.0632(3) -0.0095(3) -0.0093(3) 0.0128(3)
O1 0.059(3) 0.059(4) 0.061(3) 0.025(3) -0.001(3) 0.002(3)
O2 0.069(4) 0.075(4) 0.072(4) 0.000(3) 0.015(3) 0.007(3)
O3 0.077(4) 0.073(4) 0.085(4) 0.011(3) -0.025(3) -0.019(4)
O4 0.047(3) 0.037(3) 0.041(3) 0.004(2) -0.004(2) -0.005(2)
O5 0.064(3) 0.039(3) 0.042(3) 0.012(2) -0.008(2) -0.003(2)
O21 0.116(5) 0.051(4) 0.051(3) 0.009(3) 0.019(3) 0.004(3)
O22 0.078(4) 0.068(4) 0.072(4) 0.000(3) 0.010(3) -0.022(4)
O23 0.106(5) 0.067(4) 0.108(5) 0.009(4) 0.029(4) 0.030(4)
O24 0.068(3) 0.032(3) 0.048(3) 0.004(2) 0.002(2) -0.011(2)
O25 0.072(3) 0.047(3) 0.030(2) -0.004(2) -0.001(2) -0.004(3)
C1 0.040(4) 0.050(5) 0.049(4) 0.015(4) -0.012(3) 0.001(4)
C2 0.067(5) 0.038(4) 0.040(4) 0.007(3) -0.016(4) -0.008(4)
C3 0.063(5) 0.053(5) 0.039(4) 0.020(4) -0.007(4) -0.019(4)
C4 0.039(4) 0.044(4) 0.046(4) 0.008(3) 0.006(3) 0.002(3)
C5 0.051(4) 0.042(4) 0.033(3) 0.006(3) 0.003(3) -0.002(4)
C6 0.064(5) 0.037(4) 0.076(6) 0.004(4) -0.011(4) 0.002(4)
C7 0.144(9) 0.054(6) 0.069(6) -0.004(5) -0.029(6) -0.019(6)
C8 0.097(7) 0.065(6) 0.080(6) -0.005(5) -0.012(6) -0.041(6)
C9 0.048(5) 0.069(6) 0.068(5) -0.003(5) -0.007(4) -0.012(4)
C10 0.044(4) 0.061(5) 0.066(5) -0.004(4) 0.000(4) -0.001(4)
C11 0.043(4) 0.076(6) 0.028(3) 0.001(4) 0.001(3) -0.003(4)
C12 0.044(4) 0.056(5) 0.035(4) 0.009(3) 0.015(3) 0.009(4)
C13 0.027(3) 0.028(3) 0.049(4) 0.000(3) 0.010(3) -0.008(3)
C14 0.059(5) 0.068(5) 0.033(4) 0.004(4) -0.006(3) 0.003(4)
C15 0.079(6) 0.066(6) 0.067(5) 0.033(5) -0.014(5) -0.005(5)
C16 0.093(6) 0.061(6) 0.068(6) 0.033(5) -0.001(5) -0.033(5)
C17 0.105(7) 0.052(5) 0.065(6) 0.009(5) -0.001(5) -0.029(5)
C18 0.072(5) 0.054(5) 0.048(4) -0.004(4) 0.010(4) -0.009(4)
C21 0.067(5) 0.045(4) 0.051(4) 0.025(4) 0.021(4) -0.006(4)
C22 0.068(5) 0.040(5) 0.053(5) 0.006(4) 0.013(4) 0.020(4)
C23 0.093(7) 0.050(5) 0.052(5) -0.002(4) 0.027(5) -0.024(5)
C24 0.049(4) 0.051(5) 0.046(4) 0.016(4) -0.014(3) 0.004(4)
C25 0.051(4) 0.033(4) 0.044(4) 0.009(3) 0.004(3) 0.011(3)
C26 0.072(5) 0.064(5) 0.043(4) -0.009(4) 0.016(4) -0.015(5)
C27 0.089(6) 0.073(6) 0.047(4) -0.009(4) 0.005(4) -0.024(5)
C28 0.067(5) 0.039(5) 0.088(6) -0.006(5) -0.014(5) -0.012(4)
C29 0.067(5) 0.050(5) 0.075(6) -0.011(5) 0.013(4) -0.024(4)
C30 0.062(5) 0.065(5) 0.043(4) -0.007(4) 0.014(4) -0.002(4)
C31 0.051(4) 0.048(5) 0.046(4) 0.001(4) -0.008(3) 0.003(4)
C32 0.054(4) 0.051(5) 0.039(4) 0.013(4) 0.010(3) 0.029(4)
C33 0.036(4) 0.030(4) 0.041(4) 0.000(3) 0.007(3) 0.004(3)
C34 0.056(5) 0.061(5) 0.055(5) 0.003(4) 0.013(4) -0.009(4)
C35 0.082(6) 0.079(7) 0.057(5) 0.030(5) 0.012(5) -0.010(5)
C36 0.079(6) 0.069(6) 0.042(4) -0.010(4) -0.013(4) -0.005(5)
C37 0.041(4) 0.064(6) 0.067(5) -0.007(4) 0.000(4) -0.003(4)
C38 0.057(5) 0.032(4) 0.062(5) -0.006(4) 0.003(4) -0.013(4)

loop_
_atom_type_symbol
_atom_type_description
_atom_type_scat_dispersion_real
_atom_type_scat_dispersion_imag
_atom_type_scat_source
C C 0.0033 0.0016 'International Tables Vol C Tables 4.2.6.8 and 6.1.1.4'
H H 0.0000 0.0000 'International Tables Vol C Tables 4.2.6.8 and 6.1.1.4'
O O 0.0106 0.0060 'International Tables Vol C Tables 4.2.6.8 and 6.1.1.4'
Os Os -1.2165 7.6030 'International Tables Vol C Tables 4.2.6.8 and 6.1.1.4'
I I -0.4742 1.8119 'International Tables Vol C Tables 4.2.6.8 and 6.1.1.4'

loop_
_geom_angle_atom_site_label_1
_geom_angle_atom_site_label_2
_geom_angle_atom_site_label_3
_geom_angle
_geom_angle_site_symmetry_1
_geom_angle_site_symmetry_3
_geom_angle_publ_flag
C3 Os1 C1 89.4(3) . . ?
C3 Os1 C2 91.0(3) . . ?
C1 Os1 C2 93.3(3) . . ?
C3 Os1 O5 91.2(2) . . ?
C1 Os1 O5 175.3(3) . . ?
C2 Os1 O5 91.3(2) . . ?
C3 Os1 O4 178.4(3) . . ?
C1 Os1 O4 90.7(2) . . ?
C2 Os1 O4 90.5(2) . . ?
O5 Os1 O4 88.64(17) . . ?
C3 Os1 I1 92.3(2) . . ?
C1 Os1 I1 88.6(2) . . ?
C2 Os1 I1 176.24(19) . . ?
O5 Os1 I1 86.73(13) . . ?
O4 Os1 I1 86.19(12) . . ?
C21 Os2 C23 92.7(3) . . ?
C21 Os2 C22 90.8(3) . . ?
C23 Os2 C22 92.7(3) . . ?
C21 Os2 O25 175.5(3) . . ?
C23 Os2 O25 91.7(3) . . ?
C22 Os2 O25 89.7(3) . . ?
C21 Os2 O24 90.8(3) . . ?
C23 Os2 O24 91.4(3) . . ?
C22 Os2 O24 175.6(2) . . ?
O25 Os2 O24 88.40(19) . . ?
C21 Os2 I2 89.2(2) . . ?
C23 Os2 I2 178.0(2) . . ?
C22 Os2 I2 87.9(2) . . ?
O25 Os2 I2 86.41(14) . . ?
O24 Os2 I2 87.97(13) . . ?
C4 O4 Os1 125.3(4) . . ?
C12 O5 Os1 126.1(5) . . ?
C24 O24 Os2 126.2(4) . . ?
C32 O25 Os2 126.7(5) . . ?
O1 C1 Os1 177.0(7) . . ?
O2 C2 Os1 177.4(7) . . ?
O3 C3 Os1 177.1(6) . . ?
O4 C4 C11 126.7(6) . . ?
O4 C4 C5 113.1(6) . . ?
C11 C4 C5 120.2(6) . . ?
C6 C5 C10 119.4(7) . . ?
C6 C5 C4 117.5(6) . . ?
C10 C5 C4 123.1(7) . . ?
C7 C6 C5 119.3(8) . . ?
C6 C7 C8 121.1(9) . . ?
C9 C8 C7 118.1(8) . . ?
C10 C9 C8 123.2(8) . . ?
C9 C10 C5 118.8(8) . . ?
C4 C11 C12 126.7(6) . . ?
O5 C12 C11 126.0(6) . . ?
O5 C12 C13 115.0(6) . . ?
C11 C12 C13 119.1(6) . . ?
C14 C13 C18 117.5(6) . . ?
C14 C13 C12 125.1(6) . . ?
C18 C13 C12 117.3(6) . . ?
C13 C14 C15 121.2(7) . . ?
C16 C15 C14 119.9(7) . . ?
C17 C16 C15 121.8(8) . . ?
C16 C17 C18 119.6(8) . . ?
C17 C18 C13 119.9(7) . . ?
O21 C21 Os2 176.9(7) . . ?
O22 C22 Os2 176.2(7) . . ?
O23 C23 Os2 178.0(8) . . ?
O24 C24 C31 126.9(7) . . ?
O24 C24 C25 113.0(6) . . ?
C31 C24 C25 119.8(7) . . ?
C26 C25 C30 117.0(7) . . ?
C26 C25 C24 120.7(7) . . ?
C30 C25 C24 122.3(6) . . ?
C25 C26 C27 122.3(7) . . ?
C26 C27 C28 119.0(8) . . ?
C29 C28 C27 119.1(8) . . ?
C28 C29 C30 121.1(8) . . ?
C29 C30 C25 121.4(7) . . ?
C24 C31 C32 124.9(7) . . ?
O25 C32 C31 126.4(6) . . ?
O25 C32 C33 114.5(7) . . ?
C31 C32 C33 118.5(6) . . ?
C38 C33 C34 117.3(6) . . ?
C38 C33 C32 118.6(6) . . ?
C34 C33 C32 124.0(6) . . ?
C35 C34 C33 121.7(7) . . ?
C34 C35 C36 118.3(7) . . ?
C37 C36 C35 121.9(7) . . ?
C36 C37 C38 117.7(7) . . ?
C33 C38 C37 123.0(7) . . ?

loop_
_geom_bond_atom_site_label_1
_geom_bond_atom_site_label_2
_geom_bond_distance
_geom_bond_site_symmetry_2
_geom_bond_publ_flag
Os1 C3 1.896(8) . ?
Os1 C1 1.917(7) . ?
Os1 C2 1.928(9) . ?
Os1 O5 2.085(4) . ?
Os1 O4 2.087(4) . ?
Os1 I1 2.7208(6) . ?
Os2 C21 1.878(8) . ?
Os2 C23 1.904(10) . ?
Os2 C22 1.907(9) . ?
Os2 O25 2.054(4) . ?
Os2 O24 2.075(4) . ?
Os2 I2 2.7268(6) . ?
O1 C1 1.123(8) . ?
O2 C2 1.120(8) . ?
O3 C3 1.143(8) . ?
O4 C4 1.297(7) . ?
O5 C12 1.273(7) . ?
O21 C21 1.161(8) . ?
O22 C22 1.118(9) . ?
O23 C23 1.137(10) . ?
O24 C24 1.286(8) . ?
O25 C32 1.262(8) . ?
C4 C11 1.367(10) . ?
C4 C5 1.494(9) . ?
C5 C6 1.387(9) . ?
C5 C10 1.404(9) . ?
C6 C7 1.366(11) . ?
C7 C8 1.390(13) . ?
C8 C9 1.351(12) . ?
C9 C10 1.344(10) . ?
C11 C12 1.407(9) . ?
C12 C13 1.513(9) . ?
C13 C14 1.377(9) . ?
C13 C18 1.426(9) . ?
C14 C15 1.377(10) . ?
C15 C16 1.364(11) . ?
C16 C17 1.340(11) . ?
C17 C18 1.396(10) . ?
C24 C31 1.359(9) . ?
C24 C25 1.493(10) . ?
C25 C26 1.368(9) . ?
C25 C30 1.381(9) . ?
C26 C27 1.372(10) . ?
C27 C28 1.389(11) . ?
C28 C29 1.349(11) . ?
C29 C30 1.362(10) . ?
C31 C32 1.434(10) . ?
C32 C33 1.489(9) . ?
C33 C38 1.353(9) . ?
C33 C34 1.386(9) . ?
C34 C35 1.377(10) . ?
C35 C36 1.378(11) . ?
C36 C37 1.354(11) . ?
C37 C38 1.393(9) . ?
